data_4003105
loop_
_publ_author_name
'Aulakh, Darpandeep'
'Islamoglu, Timur'
'Bagundes, Veronica F.'
'Varghese, Juby R.'
'Duell, Kyle'
'Joy, Monu'
'Teat, Simon J.'
'Farha, Omar K.'
'Wriedt, Mario'

_publ_section_title
;
 Rational Design of Pore Size and Functionality in a Series of
 Isoreticular Zwitterionic Metal--Organic Frameworks
;
_journal_issue 22
_journal_name_full 'Chemistry of Materials'
_journal_page_first 8332
_journal_paper_doi 10.1021/acs.chemmater.8b03885
_journal_volume 30
_journal_year 2018
_chemical_formula_sum 'C71 H47 B F5 N6 Ni3 O16'
_chemical_formula_weight 1522.08
_space_group_crystal_system cubic
_space_group_IT_number 217
_space_group_name_Hall 'I -4 2 3'
_space_group_name_H-M_alt 'I -4 3 m'
_atom_sites_solution_hydrogens geom
_atom_sites_solution_primary 'intrinsic phasing'
_atom_sites_solution_secondary difmap
_audit_creation_method SHELXL-2014/7
_cell_angle_alpha 90
_cell_angle_beta 90
_cell_angle_gamma 90
_cell_formula_units_Z 8
_cell_length_a 32.0068(10)
_cell_length_b 32.0068(10)
_cell_length_c 32.0068(10)
_cell_measurement_reflns_used 9156
_cell_measurement_temperature 100(2)
_cell_measurement_theta_max 28.523
_cell_measurement_theta_min 2.199
_cell_volume 32788.9(18)
_computing_cell_refinement 'Bruker SAINT v8.34a'
_computing_data_collection 'Bruker APEX 2'
_computing_data_reduction 'Bruker SAINT v8.34a'
_computing_molecular_graphics 'Bruker SHELXTL'
_computing_publication_material 'Bruker SHELXTL & local programs'
_computing_structure_refinement 'SHELXL-2014/7 (Sheldrick, 2014)'
_computing_structure_solution 'Bruker SHELXTL 2014/4'
_diffrn_ambient_temperature 100(2)
_diffrn_detector_area_resol_mean 10.42
_diffrn_measured_fraction_theta_full 0.999
_diffrn_measured_fraction_theta_max 0.999
_diffrn_measurement_device_type 'Bruker D8 with PHOTON 100 detector'
_diffrn_measurement_method '\w/\q shutterless scans'
_diffrn_radiation_type synchrotron
_diffrn_radiation_wavelength 0.7749
_diffrn_reflns_av_R_equivalents 0.0498
_diffrn_reflns_av_unetI/netI 0.0174
_diffrn_reflns_Laue_measured_fraction_full 0.999
_diffrn_reflns_Laue_measured_fraction_max 0.999
_diffrn_reflns_limit_h_max 39
_diffrn_reflns_limit_h_min -39
_diffrn_reflns_limit_k_max 39
_diffrn_reflns_limit_k_min -39
_diffrn_reflns_limit_l_max 39
_diffrn_reflns_limit_l_min -39
_diffrn_reflns_number 154167
_diffrn_reflns_point_group_measured_fraction_full 0.999
_diffrn_reflns_point_group_measured_fraction_max 0.999
_diffrn_reflns_theta_full 27.706
_diffrn_reflns_theta_max 28.563
_diffrn_reflns_theta_min 2.194
_diffrn_source 'Advanced Light Source station 11.3.1'
_exptl_absorpt_coefficient_mu 0.475
_exptl_absorpt_correction_T_max 0.981
_exptl_absorpt_correction_T_min 0.857
_exptl_absorpt_correction_type multi-scan
_exptl_absorpt_process_details 'SADABS 2014/5 Bruker AXS Madison WI USA'
_exptl_crystal_colour block
_exptl_crystal_density_diffrn 0.617
_exptl_crystal_description 'pale green'
_exptl_crystal_F_000 6216
_exptl_crystal_size_max 0.150
_exptl_crystal_size_mid 0.150
_exptl_crystal_size_min 0.040
_refine_diff_density_max 1.002
_refine_diff_density_min -0.655
_refine_diff_density_rms 0.145
_refine_ls_abs_structure_details
;
 Flack x determined using 2488 quotients [(I+)-(I-)]/[(I+)+(I-)]
 (Parsons, Flack and Wagner, Acta Cryst. B69 (2013) 249-259).
;
_refine_ls_abs_structure_Flack 0.020(6)
_refine_ls_extinction_method none
_refine_ls_goodness_of_fit_ref 1.180
_refine_ls_hydrogen_treatment constr
_refine_ls_matrix_type full
_refine_ls_number_parameters 180
_refine_ls_number_reflns 5822
_refine_ls_number_restraints 32
_refine_ls_restrained_S_all 1.180
_refine_ls_R_factor_all 0.0887
_refine_ls_R_factor_gt 0.0834
_refine_ls_shift/su_max 0.001
_refine_ls_shift/su_mean 0.000
_refine_ls_structure_factor_coef Fsqd
_refine_ls_weighting_details 'w=1/[\s^2^(Fo^2^)+(0.1713P)^2^+32.9887P] where P=(Fo^2^+2Fc^2^)/3'
_refine_ls_weighting_scheme calc
_refine_ls_wR_factor_gt 0.2335
_refine_ls_wR_factor_ref 0.2450
_reflns_Friedel_coverage 0.894
_reflns_Friedel_fraction_full 1.000
_reflns_Friedel_fraction_max 1.000
_reflns_number_gt 5494
_reflns_number_total 5822
_reflns_threshold_expression 'I > 2\s(I)'
_cod_data_source_file cm8b03885_si_005.cif
_cod_data_source_block vb4_a
_cod_original_cell_volume 32789(3)
_cod_database_code 4003105
_shelx_shelxl_version_number 2014/7
_shelx_space_group_comment
;
The symmetry employed for this shelxl refinement is uniquely defined
by the following loop, which should always be used as a source of
symmetry information in preference to the above space-group names.
They are only intended as comments.
;
_shelx_estimated_absorpt_t_min 0.932
_shelx_estimated_absorpt_t_max 0.981

loop_
_space_group_symop_operation_xyz
'x, y, z'
'-x, -y, z'
'-x, y, -z'
'x, -y, -z'
'z, x, y'
'z, -x, -y'
'-z, -x, y'
'-z, x, -y'
'y, z, x'
'-y, z, -x'
'y, -z, -x'
'-y, -z, x'
'y, x, z'
'-y, -x, z'
'y, -x, -z'
'-y, x, -z'
'x, z, y'
'-x, z, -y'
'-x, -z, y'
'x, -z, -y'
'z, y, x'
'z, -y, -x'
'-z, y, -x'
'-z, -y, x'
'x+1/2, y+1/2, z+1/2'
'-x+1/2, -y+1/2, z+1/2'
'-x+1/2, y+1/2, -z+1/2'
'x+1/2, -y+1/2, -z+1/2'
'z+1/2, x+1/2, y+1/2'
'z+1/2, -x+1/2, -y+1/2'
'-z+1/2, -x+1/2, y+1/2'
'-z+1/2, x+1/2, -y+1/2'
'y+1/2, z+1/2, x+1/2'
'-y+1/2, z+1/2, -x+1/2'
'y+1/2, -z+1/2, -x+1/2'
'-y+1/2, -z+1/2, x+1/2'
'y+1/2, x+1/2, z+1/2'
'-y+1/2, -x+1/2, z+1/2'
'y+1/2, -x+1/2, -z+1/2'
'-y+1/2, x+1/2, -z+1/2'
'x+1/2, z+1/2, y+1/2'
'-x+1/2, z+1/2, -y+1/2'
'-x+1/2, -z+1/2, y+1/2'
'x+1/2, -z+1/2, -y+1/2'
'z+1/2, y+1/2, x+1/2'
'z+1/2, -y+1/2, -x+1/2'
'-z+1/2, y+1/2, -x+1/2'
'-z+1/2, -y+1/2, x+1/2'

loop_
_atom_site_label
_atom_site_type_symbol
_atom_site_fract_x
_atom_site_fract_y
_atom_site_fract_z
_atom_site_U_iso_or_equiv
_atom_site_adp_type
_atom_site_occupancy
_atom_site_site_symmetry_order
_atom_site_calc_flag
_atom_site_refinement_flags_posn
_atom_site_refinement_flags_adp
_atom_site_refinement_flags_occupancy
_atom_site_disorder_group
Ni1 Ni 0.84413(2) 0.08015(2) 0.15587(2) 0.0274(3) Uani 1 2 d S T P .
F1 F 0.87041(12) 0.12959(12) 0.12959(12) 0.0327(14) Uani 1 6 d S T P .
O1 O 0.78596(16) 0.1057(2) 0.1539(3) 0.084(2) Uani 1 1 d . . . .
C1 C 0.7731(3) 0.13665(19) 0.13665(19) 0.0436(18) Uani 1 2 d S T P .
C2 C 0.7370(4) 0.1581(4) 0.1581(4) 0.083(4) Uani 1 2 d S T P .
C3' C 0.7314(8) 0.1989(8) 0.1591(9) 0.098(6) Uiso 0.5 1 d . . P 2
H3' H 0.7499 0.2166 0.1440 0.118 Uiso 0.5 1 calc R U P 2
C4' C 0.6965(10) 0.2178(11) 0.1838(11) 0.122(9) Uiso 0.5 1 d . . P 2
H4' H 0.6943 0.2474 0.1838 0.146 Uiso 0.5 1 calc R U P 2
C5' C 0.6742(10) 0.2010(7) 0.2010(7) 0.073(6) Uiso 0.5 2 d S . P 2
C3 C 0.7130(5) 0.1882(5) 0.1349(5) 0.063(4) Uiso 0.5 1 d . . P 1
H3 H 0.7201 0.1943 0.1067 0.075 Uiso 0.5 1 calc R U P 1
C4 C 0.6802(6) 0.2079(6) 0.1532(7) 0.077(4) Uiso 0.5 1 d . . P 1
H4 H 0.6683 0.2332 0.1431 0.093 Uiso 0.5 1 calc R U P 1
C5 C 0.6663(17) 0.1877(12) 0.1877(12) 0.128(16) Uiso 0.5 2 d S . P 1
N1 N 0.6249(13) 0.2079(8) 0.2079(8) 0.123(11) Uiso 0.5 2 d DS . P 1
C6 C 0.6064(14) 0.1867(10) 0.2430(16) 0.104(16) Uiso 0.25 1 d D . P 1
H6 H 0.6153 0.1601 0.2528 0.125 Uiso 0.25 1 calc R U P 1
C7 C 0.5737(12) 0.2100(8) 0.2613(13) 0.081(10) Uiso 0.25 1 d D . P 1
H7 H 0.5528 0.1959 0.2770 0.098 Uiso 0.25 1 calc R U P 1
C8 C 0.5711(5) 0.2564(4) 0.2564(4) 0.139(9) Uani 1 2 d DS T P .
C9 C 0.6020(12) 0.2775(10) 0.2285(14) 0.101(13) Uiso 0.25 1 d D . P 1
H9 H 0.6001 0.3066 0.2228 0.121 Uiso 0.25 1 calc R U P 1
C10 C 0.6344(14) 0.2525(11) 0.2105(18) 0.121(18) Uiso 0.25 1 d D . P 1
H10 H 0.6601 0.2639 0.2011 0.145 Uiso 0.25 1 calc R U P 1
N1' N 0.6393(8) 0.2199(6) 0.2199(6) 0.102(9) Uiso 0.5 2 d DS . P 2
C6' C 0.6022(10) 0.1936(12) 0.2233(16) 0.085(11) Uiso 0.25 1 d D . P 2
H6' H 0.6023 0.1651 0.2151 0.102 Uiso 0.25 1 calc R U P 2
C7' C 0.5661(10) 0.2133(10) 0.2396(14) 0.084(10) Uiso 0.25 1 d D . P 2
H7' H 0.5397 0.1996 0.2398 0.101 Uiso 0.25 1 calc R U P 2
C9' C 0.6133(8) 0.2764(9) 0.2607(10) 0.071(9) Uiso 0.25 1 d D . P 2
H9' H 0.6161 0.3017 0.2760 0.086 Uiso 0.25 1 calc R U P 2
C10' C 0.6487(8) 0.2579(8) 0.2422(9) 0.066(8) Uiso 0.25 1 d D . P 2
H10' H 0.6760 0.2694 0.2442 0.080 Uiso 0.25 1 calc R U P 2
C13 C 0.5372(4) 0.2780(4) 0.2780(4) 0.102(6) Uani 1 2 d S T P .
C11 C 0.5095(4) 0.3274(4) 0.3274(4) 0.039(3) Uani 0.5 2 d S T P 1
H11 H 0.5140 0.3481 0.3481 0.047 Uiso 0.5 2 calc R U P 1
C12 C 0.5424(6) 0.3084(6) 0.3084(6) 0.081(8) Uani 0.5 2 d S T P 1
H12 H 0.5700 0.3162 0.3162 0.098 Uiso 0.5 2 calc R U P 1
C14 C 0.4975(7) 0.2673(5) 0.2673(5) 0.065(6) Uani 0.5 2 d S T P 1
H14 H 0.4924 0.2467 0.2467 0.078 Uiso 0.5 2 calc R U P 1
C15 C 0.4647(5) 0.2874(4) 0.2874(4) 0.043(4) Uani 0.5 2 d S T P 1
H15 H 0.4369 0.2801 0.2801 0.052 Uiso 0.5 2 calc R U P 1
C11' C 0.4888(7) 0.2801(9) 0.3349(8) 0.100(8) Uani 0.5 1 d . . P 2
H11' H 0.4804 0.2700 0.3615 0.120 Uiso 0.5 1 calc R U P 2
C12' C 0.5202(10) 0.2595(11) 0.3103(13) 0.141(13) Uani 0.5 1 d . . P 2
H12' H 0.5289 0.2321 0.3176 0.169 Uiso 0.5 1 calc R U P 2
N2 N 0.4710(2) 0.31661(16) 0.31661(16) 0.0424(15) Uani 1 2 d S T P .
O2 O 0.8372(2) 0.05143(14) 0.10020(13) 0.0669(17) Uani 1 1 d . . . .
C16 C 0.8356(3) 0.06396(17) 0.06396(17) 0.045(2) Uani 1 2 d S T P .
C17 C 0.8325(4) 0.03060(18) 0.03060(18) 0.053(2) Uani 1 2 d S T P .
C18 C 0.8209(5) -0.0093(4) 0.0400(4) 0.042(3) Uiso 0.5 1 d . . P 1
H18 H 0.8127 -0.0161 0.0677 0.051 Uiso 0.5 1 calc R U P 1
C18' C 0.8350(6) -0.0111(5) 0.0426(5) 0.053(4) Uiso 0.5 1 d . . P 2
H18' H 0.8367 -0.0185 0.0713 0.064 Uiso 0.5 1 calc R U P 2

loop_
_atom_site_aniso_label
_atom_site_aniso_U_11
_atom_site_aniso_U_22
_atom_site_aniso_U_33
_atom_site_aniso_U_23
_atom_site_aniso_U_13
_atom_site_aniso_U_12
Ni1 0.0281(3) 0.0261(4) 0.0281(3) -0.0032(2) 0.0053(3) 0.0032(2)
F1 0.0327(14) 0.0327(14) 0.0327(14) -0.0013(16) 0.0013(16) 0.0013(16)
O1 0.047(3) 0.079(4) 0.126(5) 0.057(4) 0.045(3) 0.027(3)
C1 0.042(4) 0.044(3) 0.044(3) -0.003(4) 0.009(2) 0.009(2)
C2 0.055(6) 0.097(6) 0.097(6) 0.032(8) 0.044(5) 0.044(5)
C8 0.099(13) 0.160(12) 0.160(12) -0.023(16) 0.053(9) 0.053(9)
C13 0.051(7) 0.127(9) 0.127(9) -0.027(11) 0.029(5) 0.029(5)
C11 0.025(7) 0.046(5) 0.046(5) -0.011(6) 0.005(4) 0.005(4)
C12 0.022(8) 0.111(13) 0.111(13) -0.042(17) 0.019(6) 0.019(6)
C14 0.055(11) 0.070(8) 0.070(8) -0.029(11) 0.024(7) 0.024(7)
C15 0.030(7) 0.050(6) 0.050(6) -0.021(7) 0.010(4) 0.010(4)
C11' 0.082(13) 0.122(18) 0.097(16) -0.033(14) 0.028(11) -0.018(12)
C12' 0.104(19) 0.13(2) 0.19(3) 0.02(2) 0.04(2) 0.065(18)
N2 0.036(3) 0.045(2) 0.045(2) -0.006(3) 0.0053(19) 0.0053(19)
O2 0.130(5) 0.038(2) 0.032(2) -0.0100(17) 0.010(3) -0.027(3)
C16 0.062(5) 0.037(3) 0.037(3) -0.012(3) -0.002(2) -0.002(2)
C17 0.085(7) 0.037(3) 0.037(3) -0.013(3) 0.002(3) 0.002(3)

loop_
_atom_type_symbol
_atom_type_description
_atom_type_scat_dispersion_real
_atom_type_scat_dispersion_imag
_atom_type_scat_source
C C 0.0040 0.0020 'XDISP Program in WinGX L.Kissel & R.H.Pratt Acta Cryst A46 170 1990'
H H 0.0000 0.0000 'XDISP Program in WinGX L.Kissel & R.H.Pratt Acta Cryst A46 170 1990'
B B 0.0020 0.0008 'XDISP Program in WinGX L.Kissel & R.H.Pratt Acta Cryst A46 170 1990'
N N 0.0076 0.0040 'XDISP Program in WinGX L.Kissel & R.H.Pratt Acta Cryst A46 170 1990'
O O 0.0132 0.0074 'XDISP Program in WinGX L.Kissel & R.H.Pratt Acta Cryst A46 170 1990'
F F 0.0211 0.0125 'XDISP Program in WinGX L.Kissel & R.H.Pratt Acta Cryst A46 170 1990'
Ni Ni 0.3262 1.3024 'XDISP Program in WinGX L.Kissel & R.H.Pratt Acta Cryst A46 170 1990'

loop_
_geom_angle_atom_site_label_1
_geom_angle_atom_site_label_2
_geom_angle_atom_site_label_3
_geom_angle
_geom_angle_site_symmetry_1
_geom_angle_site_symmetry_3
F1 Ni1 O2 92.0(2) . 23_656
F1 Ni1 O2 92.0(2) . .
O2 Ni1 O2 89.2(4) 23_656 .
F1 Ni1 O1 93.1(2) . .
O2 Ni1 O1 174.3(2) 23_656 .
O2 Ni1 O1 93.2(3) . .
F1 Ni1 O1 93.1(2) . 23_656
O2 Ni1 O1 93.2(3) 23_656 23_656
O2 Ni1 O1 174.3(2) . 23_656
O1 Ni1 O1 84.0(5) . 23_656
F1 Ni1 N2 179.7(3) . 30
O2 Ni1 N2 88.2(2) 23_656 30
O2 Ni1 N2 88.2(2) . 30
O1 Ni1 N2 86.7(2) . 30
O1 Ni1 N2 86.7(2) 23_656 30
Ni1 F1 Ni1 119.92(2) . 10_656
Ni1 F1 Ni1 119.92(2) . 7_665
Ni1 F1 Ni1 119.92(2) 10_656 7_665
C1 O1 Ni1 131.1(5) . .
O1 C1 O1 129.3(9) 17 .
O1 C1 C2 115.3(4) 17 .
O1 C1 C2 115.3(4) . .
C3' C2 C3' 86(3) . 17
C3 C2 C3 114.0(15) 17 .
C3' C2 C1 124.4(13) . .
C3' C2 C1 124.4(13) 17 .
C3 C2 C1 118.6(9) 17 .
C3 C2 C1 118.6(9) . .
C2 C3' C4' 121(2) . .
C2 C3' H3' 119.5 . .
C4' C3' H3' 119.5 . .
C5' C4' C3' 125(4) . .
C5' C4' H4' 117.3 . .
C3' C4' H4' 117.3 . .
C4' C5' C4' 94(4) 17 .
C4' C5' N1' 123(3) 17 .
C4' C5' N1' 123(3) . .
C4 C3 C2 120.0(15) . .
C4 C3 H3 120.0 . .
C2 C3 H3 120.0 . .
C5 C4 C3 112(3) . .
C5 C4 H4 123.8 . .
C3 C4 H4 123.8 . .
C4 C5 C4 132(4) . 17
C4 C5 N1 114(2) . .
C4 C5 N1 114(2) 17 .
C6 N1 C6 125(4) . 17
C6 N1 C10 49(3) . 17
C6 N1 C10 120(3) 17 17
C6 N1 C10 120(3) . .
C6 N1 C10 49(3) 17 .
C10 N1 C10 81(5) 17 .
C6 N1 C5 117.5(18) . .
C6 N1 C5 117.5(18) 17 .
C10 N1 C5 104(3) 17 .
C10 N1 C5 104(3) . .
C7 C6 N1 112(3) . .
C7 C6 H6 123.9 . .
N1 C6 H6 123.9 . .
C6 C7 C8 121(2) . .
C6 C7 H7 119.3 . .
C8 C7 H7 119.3 . .
C13 C8 C7' 121.8(19) . 17
C13 C8 C7' 121.8(19) . .
C7' C8 C7' 47(4) 17 .
C13 C8 C9 124.0(16) . .
C13 C8 C9 124.0(16) . 17
C9 C8 C9 96(3) . 17
C13 C8 C7 117.4(15) . 17
C9 C8 C7 47(2) . 17
C9 C8 C7 119(2) 17 17
C13 C8 C7 117.4(15) . .
C9 C8 C7 119(2) . .
C9 C8 C7 47(2) 17 .
C7 C8 C7 102(3) 17 .
C13 C8 C9' 115.0(18) . .
C7' C8 C9' 110(2) 17 .
C7' C8 C9' 122(2) . .
C13 C8 C9' 115.0(18) . 17
C7' C8 C9' 122(2) 17 17
C7' C8 C9' 110(2) . 17
C9' C8 C9' 27(2) . 17
C10 C9 C8 118(3) . .
C10 C9 H9 121.2 . .
C8 C9 H9 121.2 . .
C9 C10 N1 115(3) . .
C9 C10 C10 96(2) . 17
N1 C10 C10 50(3) . 17
C9 C10 H10 122.6 . .
N1 C10 H10 122.6 . .
C10 C10 H10 119.9 17 .
C5' N1' C10' 114(2) . 17
C5' N1' C10' 114(2) . .
C10' N1' C10' 29(2) 17 .
C5' N1' C6' 115(2) . .
C10' N1' C6' 113(3) 17 .
C10' N1' C6' 128(3) . .
C5' N1' C6' 115(2) . 17
C10' N1' C6' 128(3) 17 17
C10' N1' C6' 113(3) . 17
C6' N1' C6' 55(4) . 17
C7' C6' N1' 116(3) . .
C7' C6' H6' 122.1 . .
N1' C6' H6' 122.1 . .
C6' C7' C8 117(2) . .
C6' C7' H7' 121.4 . .
C8 C7' H7' 121.4 . .
C10' C9' C8 120(2) . .
C10' C9' H9' 119.8 . .
C8 C9' H9' 119.8 . .
C9' C10' N1' 113(2) . .
C9' C10' H10' 123.4 . .
N1' C10' H10' 123.4 . .
C12' C13 C12' 123(2) . 17
C14 C13 C12 117.7(14) . .
C12' C13 C8 117.9(12) . .
C12' C13 C8 117.9(12) 17 .
C14 C13 C8 117.3(17) . .
C12 C13 C8 125.0(17) . .
N2 C11 C12 119.1(17) . .
N2 C11 H11 120.4 . .
C12 C11 H11 120.4 . .
C11 C12 C13 122(2) . .
C11 C12 H12 118.9 . .
C13 C12 H12 118.9 . .
C13 C14 C15 118.4(19) . .
C13 C14 H14 120.8 . .
C15 C14 H14 120.8 . .
N2 C15 C14 122.2(17) . .
N2 C15 H15 118.9 . .
C14 C15 H15 118.9 . .
N2 C11' C12' 116(2) . .
N2 C11' H11' 122.2 . .
C12' C11' H11' 122.2 . .
C13 C12' C11' 121(3) . .
C13 C12' H12' 119.4 . .
C11' C12' H12' 119.4 . .
C11 N2 C15 120.3(11) . .
C11' N2 C11' 120.9(17) 17 .
C11 N2 Ni1 121.1(8) . 36_554
C15 N2 Ni1 118.6(8) . 36_554
C11' N2 Ni1 119.6(9) 17 36_554
C11' N2 Ni1 119.6(9) . 36_554
C16 O2 Ni1 133.6(4) . .
O2 C16 O2 128.0(7) 17 .
O2 C16 C17 116.0(4) 17 .
O2 C16 C17 116.0(4) . .
C18 C17 C18 109.8(14) . 17
C18' C17 C18' 121.7(15) . 17
C18 C17 C16 121.6(7) . .
C18 C17 C16 121.6(7) 17 .
C18' C17 C16 118.6(8) . .
C18' C17 C16 118.6(8) 17 .
C17 C18 C18 120.4(7) . 20
C17 C18 H18 119.8 . .
C18 C18 H18 119.8 20 .
C17 C18' C18' 118.9(8) . 20
C17 C18' H18' 120.5 . .
C18' C18' H18' 120.5 20 .

loop_
_geom_bond_atom_site_label_1
_geom_bond_atom_site_label_2
_geom_bond_distance
_geom_bond_site_symmetry_2
Ni1 F1 1.9797(9) .
Ni1 O2 2.017(4) 23_656
Ni1 O2 2.017(4) .
Ni1 O1 2.035(5) .
Ni1 O1 2.035(5) 23_656
Ni1 N2 2.058(7) 30
F1 Ni1 1.9797(9) 10_656
F1 Ni1 1.9797(9) 7_665
O1 C1 1.206(6) .
C1 O1 1.206(6) 17
C1 C2 1.507(12) .
C2 C3' 1.32(3) .
C2 C3' 1.32(3) 17
C2 C3 1.440(17) 17
C2 C3 1.440(17) .
C3' C4' 1.50(4) .
C3' H3' 0.9500 .
C4' C5' 1.05(4) .
C4' H4' 0.9500 .
C5' C4' 1.05(4) 17
C5' N1' 1.41(4) .
C3 C4 1.36(2) .
C3 H3 0.9500 .
C4 C5 1.35(3) .
C4 H4 0.9500 .
C5 C4 1.35(3) 17
C5 N1 1.61(6) .
N1 C6 1.44(3) .
N1 C6 1.44(3) 17
N1 C10 1.46(3) 17
N1 C10 1.46(3) .
C6 C7 1.41(3) .
C6 H6 0.9500 .
C7 C8 1.49(2) .
C7 H7 0.9500 .
C8 C13 1.462(18) .
C8 C7' 1.49(3) 17
C8 C7' 1.49(3) .
C8 C9 1.49(3) .
C8 C9 1.49(3) 17
C8 C7 1.49(2) 17
C8 C9' 1.50(2) .
C8 C9' 1.50(2) 17
C9 C10 1.43(3) .
C9 H9 0.9500 .
C10 C10 1.90(10) 17
C10 H10 0.9500 .
N1' C10' 1.44(3) 17
N1' C10' 1.44(3) .
N1' C6' 1.46(3) .
N1' C6' 1.46(3) 17
C6' C7' 1.42(3) .
C6' H6' 0.9500 .
C7' H7' 0.9500 .
C9' C10' 1.41(3) .
C9' H9' 0.9500 .
C10' H10' 0.9500 .
C13 C12' 1.31(4) .
C13 C12' 1.31(4) 17
C13 C14 1.36(3) .
C13 C12 1.39(3) .
C11 N2 1.323(17) .
C11 C12 1.36(2) .
C11 H11 0.9500 .
C12 H12 0.9500 .
C14 C15 1.39(2) .
C14 H14 0.9500 .
C15 N2 1.338(18) .
C15 H15 0.9500 .
C11' N2 1.43(3) .
C11' C12' 1.44(3) .
C11' H11' 0.9500 .
C12' H12' 0.9500 .
N2 C11' 1.43(3) 17
N2 Ni1 2.058(7) 36_554
O2 C16 1.228(6) .
C16 O2 1.228(6) 17
C16 C17 1.514(11) .
C17 C18 1.363(15) .
C17 C18 1.363(15) 17
C17 C18' 1.392(16) .
C17 C18' 1.392(16) 17
C18 C18 1.39(3) 20
C18 H18 0.9500 .
C18' C18' 1.42(3) 20
C18' H18' 0.9500 .
